data_4327192
loop_
_publ_author_name
'Alexander M. Whyte'
'Benjamin Roach'
'David K. Henderson'
'Peter A. Tasker'
'Michio M. Matsushita'
'Kunio Awaga'
'Fraser J. White'
'Patricia Richardson'
'Neil Robertson'

_publ_contact_author_address
; 
 Alex Whyte
 The University of Edinburgh 
 Joseph Black Building 
 West Mains Road 
 Edinburgh 
 EH9 3JJ 
;
_publ_contact_author_email A.Whyte-4@sms.ed.ac.uk
_publ_contact_author_name 'Alex Whyte'
_publ_contact_author_phone '+44(0)131 6504806'
_publ_section_title
;
 Structural, Magnetic, and Electronic Properties of Phenolic Oxime
 Complexes of Cu and Ni
;
_journal_name_full 'Inorganic Chemistry'
_journal_page_first 12867
_journal_page_last 12876
_journal_paper_doi 10.1021/ic2020644
_journal_volume 50
_journal_year 2011
_chemical_formula_moiety 'C34 H54 Cu1 N2 O5 S1'
_chemical_formula_sum 'C34 H54 Cu N2 O5 S'
_chemical_formula_weight 666.42
_space_group_IT_number 2
_symmetry_cell_setting triclinic
_symmetry_Int_Tables_number 2
_symmetry_space_group_name_Hall '-P 1'
_symmetry_space_group_name_H-M 'P -1'
_atom_sites_solution_hydrogens difmap
_atom_sites_solution_primary direct
_audit_creation_date 11-06-01
_audit_creation_method CRYSTALS_ver_14.21
_cell_angle_alpha 99.417(4)
_cell_angle_beta 97.842(3)
_cell_angle_gamma 104.953(3)
_cell_formula_units_Z 2
_cell_length_a 8.0420(4)
_cell_length_b 12.8510(8)
_cell_length_c 17.6720(10)
_cell_measurement_reflns_used 7155
_cell_measurement_temperature 150
_cell_measurement_theta_max 26
_cell_measurement_theta_min 2
_cell_volume 1709.88(17)
_computing_cell_refinement 'Apex2 (Bruker AXS, 2006)'
_computing_data_collection 'Apex2 (Bruker AXS, 2006)'
_computing_data_reduction 'Apex2 (Bruker AXS, 2006)'
_computing_molecular_graphics 'CAMERON (Watkin et al., 1996)'
_computing_publication_material 'CRYSTALS (Betteridge et al., 2003)'
_computing_structure_refinement 'CRYSTALS (Betteridge et al., 2003)'
_computing_structure_solution 'SIR92 (Altomare et al., 1994)'
_diffrn_ambient_temperature 150
_diffrn_measured_fraction_theta_full 0.996
_diffrn_measured_fraction_theta_max 0.988
_diffrn_measurement_device Area
_diffrn_measurement_device_type 'Bruker Kappa Apex2'
_diffrn_measurement_method '\f & \w scans'
_diffrn_radiation_monochromator graphite
_diffrn_radiation_probe x-ray
_diffrn_radiation_type 'Mo K\a'
_diffrn_radiation_wavelength 0.71073
_diffrn_reflns_av_R_equivalents 0.076
_diffrn_reflns_limit_h_max 10
_diffrn_reflns_limit_h_min -10
_diffrn_reflns_limit_k_max 16
_diffrn_reflns_limit_k_min -15
_diffrn_reflns_limit_l_max 21
_diffrn_reflns_limit_l_min -22
_diffrn_reflns_number 28516
_diffrn_reflns_theta_full 25.679
_diffrn_reflns_theta_max 26.473
_diffrn_reflns_theta_min 1.677
_diffrn_source 'sealed X-ray tube'
_diffrn_standards_number 0
_exptl_absorpt_coefficient_mu 0.741
_exptl_absorpt_correction_T_max 0.84
_exptl_absorpt_correction_T_min 0.65
_exptl_absorpt_correction_type multi-scan
_exptl_absorpt_process_details 'SADABS (Siemens, 1996)'
_exptl_crystal_colour green
_exptl_crystal_density_diffrn 1.294
_exptl_crystal_description block
_exptl_crystal_F_000 714
_exptl_crystal_size_max 0.390
_exptl_crystal_size_mid 0.240
_exptl_crystal_size_min 0.240
_refine_diff_density_max 1.53
_refine_diff_density_min -1.07
_refine_ls_extinction_method none
_refine_ls_goodness_of_fit_ref 1.0029
_refine_ls_hydrogen_treatment mixed
_refine_ls_matrix_type full
_refine_ls_number_parameters 397
_refine_ls_number_reflns 6975
_refine_ls_number_restraints 0
_refine_ls_R_factor_all 0.0849
_refine_ls_R_factor_gt 0.0539
_refine_ls_shift/su_max 0.0007328
_refine_ls_shift/su_mean 0.0000233
_refine_ls_structure_factor_coef Fsqd
_refine_ls_weighting_details
;
 Method, part 1, Chebychev polynomial, (Watkin, 1994, Prince, 1982) 
 [weight] = 1.0/[A~0~*T~0~(x)+A~1~*T~1~(x) ... +A~n-1~]*T~n-1~(x)] 
 where A~i~ are the Chebychev coefficients listed below and x= Fcalc/Fmax 
 Method = Robust Weighting (Prince, 1982) 
 W = [weight] * [1-(deltaF/6*sigmaF)^2^]^2^ 
 A~i~ are: 
 2.01 2.38 0.486 
;
_refine_ls_weighting_scheme calc
_refine_ls_wR_factor_all 0.1636
_refine_ls_wR_factor_gt 0.1325
_refine_ls_wR_factor_ref 0.1636
_reflns_limit_h_max 9
_reflns_limit_h_min -10
_reflns_limit_k_max 15
_reflns_limit_k_min -16
_reflns_limit_l_max 22
_reflns_limit_l_min 0
_reflns_number_gt 3721
_reflns_number_total 6977
_reflns_threshold_expression I>2.0\s(I)
_oxford_diffrn_Wilson_B_factor 1.59
_oxford_diffrn_Wilson_scale 137.28
_oxford_refine_ls_r_factor_ref 0.0849
_oxford_refine_ls_scale 0.09036(3)
_oxford_reflns_number_all 6975
_oxford_reflns_threshold_expression_ref I>-10.0\s(I)
_oxford_structure_analysis_title 'NR9008 in P-1'
_cod_data_source_file ic2020644_si_001_3.cif
_cod_data_source_block NR9008
_cod_original_formula_sum 'C34 H54 Cu1 N2 O5 S1'
_cod_database_code 4327192

loop_
_symmetry_equiv_pos_as_xyz
x,y,z
-x,-y,-z

loop_
_atom_site_label
_atom_site_type_symbol
_atom_site_fract_x
_atom_site_fract_y
_atom_site_fract_z
_atom_site_U_iso_or_equiv
_atom_site_occupancy
_atom_site_adp_type
_atom_site_refinement_flags_posn
_atom_site_disorder_group
Cu1 Cu 0.75021(6) 0.25617(3) 0.50359(2) 0.0204 1.0000 Uani . .
O2 O 0.7103(4) 0.1463(2) 0.41015(14) 0.0254 1.0000 Uani . .
C3 C 0.7758(4) 0.1664(3) 0.3473(2) 0.0217 1.0000 Uani . .
C4 C 0.8195(5) 0.2709(3) 0.3260(2) 0.0212 1.0000 Uani . .
C5 C 0.7938(5) 0.3714(3) 0.3721(2) 0.0249 1.0000 Uani . .
N6 N 0.7615(4) 0.3689(3) 0.44068(18) 0.0256 1.0000 Uani . .
O7 O 0.7362(4) 0.4672(2) 0.47916(17) 0.0351 1.0000 Uani . .
H8 H 0.7288 0.4637 0.5257 0.0500 1.0000 Uiso R .
C9 C 0.8050(7) 0.4722(3) 0.3390(2) 0.0364 1.0000 Uani . .
H10 H 0.7838 0.5294 0.3773 0.0500 1.0000 Uiso R .
H11 H 0.7169 0.4542 0.2916 0.0500 1.0000 Uiso R .
H12 H 0.9222 0.4987 0.3272 0.0500 1.0000 Uiso R .
C13 C 0.8850(5) 0.2781(3) 0.2562(2) 0.0227 1.0000 Uani . .
C14 C 0.9091(4) 0.1902(3) 0.20655(19) 0.0213 1.0000 Uani . .
C15 C 0.8646(5) 0.0881(3) 0.2290(2) 0.0249 1.0000 Uani . .
C16 C 0.8004(5) 0.0768(3) 0.2968(2) 0.0254 1.0000 Uani . .
H17 H 0.7718 0.0063 0.3098 0.0500 1.0000 Uiso R .
H18 H 0.8789 0.0255 0.1967 0.0500 1.0000 Uiso R .
C19 C 0.9691(5) 0.1983(3) 0.1284(2) 0.0222 1.0000 Uani . .
C20 C 1.0248(6) 0.3175(3) 0.1180(2) 0.0295 1.0000 Uani . .
H21 H 1.1269 0.3599 0.1583 0.0500 1.0000 Uiso R .
H22 H 0.9291 0.3500 0.1238 0.0500 1.0000 Uiso R .
H23 H 1.0564 0.3194 0.0671 0.0500 1.0000 Uiso R .
C24 C 1.1126(5) 0.1394(3) 0.1148(2) 0.0241 1.0000 Uani . .
C25 C 1.3029(5) 0.1819(3) 0.1611(2) 0.0253 1.0000 Uani . .
C26 C 1.3132(5) 0.2185(4) 0.2489(2) 0.0349 1.0000 Uani . .
H27 H 1.2416 0.1584 0.2685 0.0500 1.0000 Uiso R .
H28 H 1.2708 0.2829 0.2586 0.0500 1.0000 Uiso R .
H29 H 1.4363 0.2370 0.2752 0.0500 1.0000 Uiso R .
C30 C 1.4151(5) 0.2774(3) 0.1303(3) 0.0336 1.0000 Uani . .
H31 H 1.3678 0.3406 0.1379 0.0500 1.0000 Uiso R .
H32 H 1.4135 0.2539 0.0747 0.0500 1.0000 Uiso R .
H33 H 1.5367 0.2997 0.1591 0.0500 1.0000 Uiso R .
C34 C 1.3835(6) 0.0865(4) 0.1475(3) 0.0347 1.0000 Uani . .
H35 H 1.3160 0.0240 0.1663 0.0500 1.0000 Uiso R .
H36 H 1.5058 0.1087 0.1751 0.0500 1.0000 Uiso R .
H37 H 1.3823 0.0628 0.0908 0.0500 1.0000 Uiso R .
H38 H 1.0657 0.0634 0.1225 0.0500 1.0000 Uiso R .
H39 H 1.1190 0.1321 0.0592 0.0500 1.0000 Uiso R .
C40 C 0.8086(5) 0.1358(4) 0.0631(2) 0.0317 1.0000 Uani . .
H41 H 0.7135 0.1695 0.0686 0.0500 1.0000 Uiso R .
H42 H 0.7672 0.0578 0.0682 0.0500 1.0000 Uiso R .
H43 H 0.8385 0.1387 0.0125 0.0500 1.0000 Uiso R .
H44 H 0.9136 0.3478 0.2419 0.0500 1.0000 Uiso R .
O45 O 0.7376(4) 0.3594(2) 0.59132(15) 0.0282 1.0000 Uani . .
C46 C 0.6940(5) 0.3399(3) 0.6577(2) 0.0227 1.0000 Uani . .
C47 C 0.6696(4) 0.2375(3) 0.68236(19) 0.0205 1.0000 Uani . .
C48 C 0.6124(4) 0.2285(3) 0.75345(19) 0.0205 1.0000 Uani . .
C49 C 0.5817(4) 0.3137(3) 0.8029(2) 0.0229 1.0000 Uani . .
C50 C 0.5237(5) 0.3040(3) 0.8813(2) 0.0227 1.0000 Uani . .
C51 C 0.3751(5) 0.3584(3) 0.8938(2) 0.0239 1.0000 Uani . .
C52 C 0.1858(5) 0.3121(3) 0.8462(2) 0.0256 1.0000 Uani . .
C53 C 0.1767(5) 0.2708(4) 0.7590(2) 0.0320 1.0000 Uani . .
H54 H 0.0539 0.2427 0.7325 0.0500 1.0000 Uiso R .
H55 H 0.2327 0.2120 0.7527 0.0500 1.0000 Uiso R .
H56 H 0.2369 0.3320 0.7376 0.0500 1.0000 Uiso R .
C57 C 0.1020(5) 0.4068(4) 0.8556(2) 0.0344 1.0000 Uani . .
H58 H -0.0186 0.3810 0.8263 0.0500 1.0000 Uiso R .
H59 H 0.1673 0.4668 0.8353 0.0500 1.0000 Uiso R .
H60 H 0.0996 0.4311 0.9109 0.0500 1.0000 Uiso R .
C61 C 0.0758(6) 0.2184(3) 0.8790(2) 0.0341 1.0000 Uani . .
H62 H -0.0429 0.1910 0.8478 0.0500 1.0000 Uiso R .
H63 H 0.0721 0.2469 0.9336 0.0500 1.0000 Uiso R .
H64 H 0.1322 0.1586 0.8771 0.0500 1.0000 Uiso R .
H65 H 0.3658 0.3639 0.9496 0.0500 1.0000 Uiso R .
H66 H 0.4171 0.4343 0.8861 0.0500 1.0000 Uiso R .
C67 C 0.6821(5) 0.3696(4) 0.9465(2) 0.0310 1.0000 Uani . .
H68 H 0.7799 0.3383 0.9413 0.0500 1.0000 Uiso R .
H69 H 0.6499 0.3641 0.9980 0.0500 1.0000 Uiso R .
H70 H 0.7169 0.4455 0.9419 0.0500 1.0000 Uiso R .
C71 C 0.4751(5) 0.1845(3) 0.8919(2) 0.0286 1.0000 Uani . .
H72 H 0.5720 0.1534 0.8836 0.0500 1.0000 Uiso R .
H73 H 0.3673 0.1398 0.8538 0.0500 1.0000 Uiso R .
H74 H 0.4504 0.1808 0.9449 0.0500 1.0000 Uiso R .
C75 C 0.6144(5) 0.4148(3) 0.7793(2) 0.0258 1.0000 Uani . .
C76 C 0.6674(5) 0.4274(3) 0.7097(2) 0.0269 1.0000 Uani . .
H77 H 0.6876 0.4976 0.6962 0.0500 1.0000 Uiso R .
H78 H 0.5997 0.4765 0.8125 0.0500 1.0000 Uiso R .
H79 H 0.5942 0.1594 0.7686 0.0500 1.0000 Uiso R .
C80 C 0.6954(5) 0.1387(3) 0.6343(2) 0.0215 1.0000 Uani . .
N81 N 0.7071(4) 0.1382(3) 0.56273(18) 0.0266 1.0000 Uani . .
O82 O 0.7275(4) 0.0400(2) 0.52218(16) 0.0316 1.0000 Uani . .
H83 H 0.7283 0.0430 0.4751 0.0500 1.0000 Uiso R .
C84 C 0.7046(6) 0.0404(3) 0.6685(2) 0.0282 1.0000 Uani . .
H85 H 0.7218 -0.0162 0.6285 0.0500 1.0000 Uiso R .
H86 H 0.5963 0.0119 0.6866 0.0500 1.0000 Uiso R .
H87 H 0.8041 0.0631 0.7128 0.0500 1.0000 Uiso R .
O88 O 1.0384(4) 0.2799(3) 0.52761(19) 0.0381 1.0000 Uani . .
S89 S 1.13027(14) 0.20130(9) 0.49065(6) 0.0282 0.9200 Uani . 2
S90 S 1.2297(19) 0.2945(10) 0.5451(10) 0.0416 0.0800 Uani . 1
C91 C 1.2926(8) 0.2826(5) 0.4501(3) 0.0593 1.0000 Uani . .
H92 H 1.2374 0.3016 0.4033 0.0500 0.9200 Uiso R 2
H93 H 1.3701 0.2356 0.4341 0.0500 0.9200 Uiso R 2
H94 H 1.3540 0.3453 0.4866 0.0500 0.9200 Uiso R 2
C95 C 1.2674(7) 0.1820(4) 0.5714(3) 0.0451 1.0000 Uani . .
H96 H 1.3298 0.2536 0.6046 0.0500 0.9200 Uiso R 2
H97 H 1.1956 0.1362 0.6010 0.0500 0.9200 Uiso R 2
H98 H 1.3492 0.1453 0.5518 0.0500 0.9200 Uiso R 2
H911 H 1.4202 0.2921 0.4579 0.0732 0.0800 Uiso . 1
H912 H 1.2664 0.3397 0.4245 0.0732 0.0800 Uiso . 1
H913 H 1.2309 0.2099 0.4183 0.0732 0.0800 Uiso . 1
H951 H 1.3944 0.1924 0.5813 0.0561 0.0800 Uiso . 1
H952 H 1.2205 0.1714 0.6181 0.0561 0.0800 Uiso . 1
H953 H 1.2113 0.1174 0.5288 0.0561 0.0800 Uiso . 1

loop_
_atom_site_aniso_label
_atom_site_aniso_U_11
_atom_site_aniso_U_22
_atom_site_aniso_U_33
_atom_site_aniso_U_23
_atom_site_aniso_U_13
_atom_site_aniso_U_12
Cu1 0.0248(2) 0.0188(2) 0.0185(2) 0.00388(16) 0.00686(16) 0.00654(16)
O2 0.0340(14) 0.0207(12) 0.0204(12) 0.0052(10) 0.0095(10) 0.0033(10)
C3 0.0164(16) 0.0255(17) 0.0209(16) 0.0032(13) 0.0000(13) 0.0047(13)
C4 0.0213(17) 0.0228(17) 0.0182(16) 0.0026(13) 0.0027(13) 0.0053(13)
C5 0.0216(17) 0.0228(17) 0.0302(19) 0.0067(15) 0.0031(14) 0.0063(14)
N6 0.0272(16) 0.0261(16) 0.0238(15) 0.0018(12) 0.0055(12) 0.0099(13)
O7 0.060(2) 0.0218(13) 0.0325(15) 0.0076(11) 0.0205(14) 0.0200(13)
C9 0.063(3) 0.028(2) 0.027(2) 0.0096(16) 0.0170(19) 0.020(2)
C13 0.0189(17) 0.0275(18) 0.0204(16) 0.0050(14) 0.0011(13) 0.0056(14)
C14 0.0177(16) 0.0281(18) 0.0168(16) 0.0045(13) 0.0018(12) 0.0053(13)
C15 0.0254(18) 0.0260(18) 0.0224(17) 0.0018(14) 0.0044(14) 0.0077(14)
C16 0.0289(19) 0.0215(17) 0.0239(18) 0.0070(14) 0.0035(14) 0.0032(14)
C19 0.0227(17) 0.0266(18) 0.0178(16) 0.0051(13) 0.0027(13) 0.0081(14)
C20 0.037(2) 0.033(2) 0.0230(18) 0.0092(15) 0.0110(16) 0.0137(17)
C24 0.0252(18) 0.0253(17) 0.0209(17) 0.0016(14) 0.0041(14) 0.0077(14)
C25 0.0226(18) 0.0313(19) 0.0223(18) 0.0031(15) 0.0033(14) 0.0101(15)
C26 0.028(2) 0.049(3) 0.025(2) 0.0015(17) 0.0034(16) 0.0119(18)
C30 0.030(2) 0.030(2) 0.039(2) 0.0052(17) 0.0103(17) 0.0040(16)
C34 0.032(2) 0.038(2) 0.040(2) 0.0112(18) 0.0120(18) 0.0157(18)
C40 0.027(2) 0.044(2) 0.0221(18) 0.0057(16) 0.0032(15) 0.0078(17)
O45 0.0383(15) 0.0235(13) 0.0270(13) 0.0059(10) 0.0136(11) 0.0119(11)
C46 0.0198(17) 0.0225(17) 0.0252(17) 0.0032(14) 0.0049(13) 0.0055(13)
C47 0.0185(16) 0.0219(16) 0.0189(16) 0.0021(13) 0.0000(13) 0.0050(13)
C48 0.0180(16) 0.0227(17) 0.0196(16) 0.0048(13) 0.0003(13) 0.0050(13)
C49 0.0168(16) 0.0296(18) 0.0202(17) 0.0024(14) 0.0011(13) 0.0059(14)
C50 0.0219(17) 0.0265(17) 0.0168(16) 0.0015(13) 0.0006(13) 0.0054(14)
C51 0.0250(18) 0.0276(18) 0.0181(16) 0.0008(14) 0.0028(13) 0.0089(15)
C52 0.0202(18) 0.0308(19) 0.0234(18) 0.0008(15) 0.0042(14) 0.0058(15)
C53 0.0241(19) 0.044(2) 0.0240(19) 0.0008(17) 0.0036(15) 0.0071(17)
C57 0.029(2) 0.041(2) 0.035(2) 0.0064(18) 0.0064(17) 0.0130(18)
C61 0.031(2) 0.033(2) 0.035(2) 0.0037(17) 0.0083(17) 0.0037(17)
C67 0.0249(19) 0.044(2) 0.0218(18) 0.0021(16) 0.0021(15) 0.0097(17)
C71 0.034(2) 0.033(2) 0.0217(18) 0.0087(15) 0.0096(15) 0.0102(16)
C75 0.0282(19) 0.0240(17) 0.0236(17) -0.0012(14) 0.0085(14) 0.0065(15)
C76 0.0288(19) 0.0206(17) 0.0308(19) 0.0044(15) 0.0099(15) 0.0045(15)
C80 0.0205(17) 0.0229(17) 0.0204(16) 0.0032(13) 0.0038(13) 0.0057(13)
N81 0.0278(16) 0.0283(16) 0.0233(15) -0.0007(12) 0.0053(12) 0.0110(13)
O82 0.0542(18) 0.0218(13) 0.0238(13) 0.0042(10) 0.0168(12) 0.0152(13)
C84 0.042(2) 0.0244(18) 0.0220(18) 0.0058(14) 0.0102(16) 0.0133(16)
O88 0.0272(15) 0.0379(16) 0.0487(18) 0.0021(13) 0.0066(13) 0.0132(13)
S89 0.0253(5) 0.0295(5) 0.0263(5) -0.0028(4) -0.0006(4) 0.0100(4)
S90 0.040(7) 0.018(6) 0.066(10) 0.004(6) 0.009(7) 0.012(5)
C91 0.057(3) 0.068(4) 0.053(3) 0.006(3) 0.029(3) 0.015(3)
C95 0.058(3) 0.045(3) 0.034(2) -0.0023(19) -0.009(2) 0.031(2)

loop_
_atom_type_symbol
_atom_type_scat_dispersion_real
_atom_type_scat_dispersion_imag
_atom_type_scat_Cromer_Mann_a1
_atom_type_scat_Cromer_Mann_b1
_atom_type_scat_Cromer_Mann_a2
_atom_type_scat_Cromer_Mann_b2
_atom_type_scat_Cromer_Mann_a3
_atom_type_scat_Cromer_Mann_b3
_atom_type_scat_Cromer_Mann_a4
_atom_type_scat_Cromer_Mann_b4
_atom_type_scat_Cromer_Mann_c
_atom_type_scat_source
C 0.0033 0.0016 2.3100 20.8439 1.0200 10.2075 1.5886 0.5687 0.8650 51.6512 0.2156 'International Tables Vol C 4.2.6.8 and 6.1.1.4'
H 0.0000 0.0000 0.4930 10.5109 0.3229 26.1257 0.1402 3.1424 0.0408 57.7998 0.0030 'International Tables Vol C 4.2.6.8 and 6.1.1.4'
Cu 0.3201 1.2651 13.3380 3.5828 7.1676 0.2470 5.6158 11.3966 1.6735 64.8126 1.1910 'International Tables Vol C 4.2.6.8 and 6.1.1.4'
N 0.0061 0.0033 12.2126 0.0057 3.1322 9.8933 2.0125 28.9975 1.1663 0.5826 -11.5290 'International Tables Vol C 4.2.6.8 and 6.1.1.4'
O 0.0106 0.0060 3.0485 13.2771 2.2868 5.7011 1.5463 0.3239 0.8670 32.9089 0.2508 'International Tables Vol C 4.2.6.8 and 6.1.1.4'
S 0.1246 0.1234 6.9053 1.4679 5.2034 22.2151 1.4379 0.2536 1.5863 56.1720 0.8669 'International Tables Vol C 4.2.6.8 and 6.1.1.4'

loop_
_geom_angle_atom_site_label_1
_geom_angle_atom_site_label_2
_geom_angle_atom_site_label_3
_geom_angle
_geom_angle_publ_flag
O2 Cu1 N6 89.69(12) yes
O2 Cu1 O45 167.89(12) yes
N6 Cu1 O45 89.46(12) yes
O2 Cu1 N81 88.89(12) yes
N6 Cu1 N81 172.87(13) yes
O45 Cu1 N81 90.46(12) yes
O2 Cu1 O88 93.83(11) yes
N6 Cu1 O88 95.15(13) yes
O45 Cu1 O88 98.28(12) yes
N81 Cu1 O88 91.91(13) yes
Cu1 O2 C3 123.3(2) yes
O2 C3 C4 125.0(3) yes
O2 C3 C16 117.5(3) yes
C4 C3 C16 117.5(3) yes
C3 C4 C5 123.3(3) yes
C3 C4 C13 118.0(3) yes
C5 C4 C13 118.7(3) yes
C4 C5 N6 118.2(3) yes
C4 C5 C9 120.9(3) yes
N6 C5 C9 120.9(3) yes
C5 N6 Cu1 131.8(3) yes
C5 N6 O7 114.0(3) yes
Cu1 N6 O7 114.2(2) yes
N6 O7 H8 109.5 no
C5 C9 H10 109.4 no
C5 C9 H11 109.2 no
H10 C9 H11 109.6 no
C5 C9 H12 109.2 no
H10 C9 H12 109.4 no
H11 C9 H12 110.1 no
C4 C13 C14 124.5(3) yes
C4 C13 H44 118.0 no
C14 C13 H44 117.5 no
C13 C14 C15 116.2(3) yes
C13 C14 C19 123.6(3) yes
C15 C14 C19 120.1(3) yes
C14 C15 C16 121.5(3) yes
C14 C15 H18 119.1 no
C16 C15 H18 119.4 no
C3 C16 C15 122.3(3) yes
C3 C16 H17 118.8 no
C15 C16 H17 118.9 no
C14 C19 C20 111.8(3) yes
C14 C19 C24 113.1(3) yes
C20 C19 C24 111.8(3) yes
C14 C19 C40 106.9(3) yes
C20 C19 C40 107.0(3) yes
C24 C19 C40 105.7(3) yes
C19 C20 H21 109.4 no
C19 C20 H22 109.3 no
H21 C20 H22 108.7 no
C19 C20 H23 109.7 no
H21 C20 H23 108.8 no
H22 C20 H23 110.9 no
C19 C24 C25 123.7(3) yes
C19 C24 H38 106.3 no
C25 C24 H38 106.3 no
C19 C24 H39 106.5 no
C25 C24 H39 107.1 no
H38 C24 H39 105.8 no
C24 C25 C26 112.9(3) yes
C24 C25 C30 111.9(3) yes
C26 C25 C30 109.3(3) yes
C24 C25 C34 106.8(3) yes
C26 C25 C34 108.8(3) yes
C30 C25 C34 107.0(3) yes
C25 C26 H27 109.5 no
C25 C26 H28 109.5 no
H27 C26 H28 109.9 no
C25 C26 H29 108.5 no
H27 C26 H29 109.7 no
H28 C26 H29 109.7 no
C25 C30 H31 109.7 no
C25 C30 H32 110.0 no
H31 C30 H32 109.1 no
C25 C30 H33 109.8 no
H31 C30 H33 108.9 no
H32 C30 H33 109.3 no
C25 C34 H35 109.6 no
C25 C34 H36 110.7 no
H35 C34 H36 109.2 no
C25 C34 H37 110.3 no
H35 C34 H37 109.0 no
H36 C34 H37 108.0 no
C19 C40 H41 109.4 no
C19 C40 H42 109.5 no
H41 C40 H42 108.4 no
C19 C40 H43 110.6 no
H41 C40 H43 109.1 no
H42 C40 H43 109.8 no
Cu1 O45 C46 128.0(2) yes
O45 C46 C47 125.9(3) yes
O45 C46 C76 117.6(3) yes
C47 C46 C76 116.4(3) yes
C46 C47 C48 118.8(3) yes
C46 C47 C80 122.5(3) yes
C48 C47 C80 118.6(3) yes
C47 C48 C49 124.2(3) yes
C47 C48 H79 118.0 no
C49 C48 H79 117.8 no
C48 C49 C50 123.9(3) yes
C48 C49 C75 115.9(3) yes
C50 C49 C75 120.1(3) yes
C49 C50 C51 112.3(3) yes
C49 C50 C67 107.3(3) yes
C51 C50 C67 106.0(3) yes
C49 C50 C71 111.8(3) yes
C51 C50 C71 112.0(3) yes
C67 C50 C71 107.1(3) yes
C50 C51 C52 123.6(3) yes
C50 C51 H65 106.6 no
C52 C51 H65 106.7 no
C50 C51 H66 106.5 no
C52 C51 H66 105.7 no
H65 C51 H66 106.7 no
C51 C52 C53 113.7(3) yes
C51 C52 C57 106.6(3) yes
C53 C52 C57 108.5(3) yes
C51 C52 C61 111.4(3) yes
C53 C52 C61 108.9(3) yes
C57 C52 C61 107.5(3) yes
C52 C53 H54 109.5 no
C52 C53 H55 108.8 no
H54 C53 H55 109.7 no
C52 C53 H56 108.6 no
H54 C53 H56 109.7 no
H55 C53 H56 110.6 no
C52 C57 H58 109.3 no
C52 C57 H59 109.7 no
H58 C57 H59 108.9 no
C52 C57 H60 109.6 no
H58 C57 H60 108.6 no
H59 C57 H60 110.7 no
C52 C61 H62 109.4 no
C52 C61 H63 109.0 no
H62 C61 H63 110.3 no
C52 C61 H64 109.0 no
H62 C61 H64 110.2 no
H63 C61 H64 108.9 no
C50 C67 H68 109.2 no
C50 C67 H69 109.5 no
H68 C67 H69 108.9 no
C50 C67 H70 109.6 no
H68 C67 H70 109.4 no
H69 C67 H70 110.2 no
C50 C71 H72 109.4 no
C50 C71 H73 110.3 no
H72 C71 H73 109.5 no
C50 C71 H74 110.6 no
H72 C71 H74 109.6 no
H73 C71 H74 107.4 no
C49 C75 C76 122.0(3) yes
C49 C75 H78 118.8 no
C76 C75 H78 119.1 no
C46 C76 C75 122.4(3) yes
C46 C76 H77 118.6 no
C75 C76 H77 118.9 no
C47 C80 N81 118.8(3) yes
C47 C80 C84 120.7(3) yes
N81 C80 C84 120.5(3) yes
C80 N81 Cu1 132.4(3) yes
C80 N81 O82 114.1(3) yes
Cu1 N81 O82 112.1(2) yes
N81 O82 H83 109.8 no
C80 C84 H85 109.1 no
C80 C84 H86 109.4 no
H85 C84 H86 110.0 no
C80 C84 H87 108.8 no
H85 C84 H87 109.7 no
H86 C84 H87 109.8 no
Cu1 O88 S90 178.7(7) yes
O88 S89 C91 105.2(2) yes
O88 S89 C95 103.6(2) yes
C91 S89 C95 98.8(3) yes
O88 S90 C91 104.2(10) yes
O88 S90 C95 109.9(9) yes
C91 S90 C95 100.5(7) yes
S90 C91 H911 108.0 no
S90 C91 H912 110.1 no
H911 C91 H912 109.2 no
S90 C91 H913 109.5 no
H911 C91 H913 109.3 no
H912 C91 H913 110.6 no
S90 C95 H951 108.7 no
S90 C95 H952 109.1 no
H951 C95 H952 110.3 no
S90 C95 H953 109.7 no
H951 C95 H953 108.9 no
H952 C95 H953 110.1 no

loop_
_geom_bond_atom_site_label_1
_geom_bond_atom_site_label_2
_geom_bond_distance
_geom_bond_publ_flag
Cu1 O2 1.919(2) yes
Cu1 N6 1.957(3) yes
Cu1 O45 1.900(3) yes
Cu1 N81 1.964(3) yes
Cu1 O88 2.229(3) yes
O2 C3 1.328(4) yes
C3 C4 1.423(5) yes
C3 C16 1.411(5) yes
C4 C5 1.488(5) yes
C4 C13 1.415(5) yes
C5 N6 1.277(5) yes
C5 C9 1.494(5) yes
N6 O7 1.410(4) yes
O7 H8 0.840 no
C9 H10 0.980 no
C9 H11 0.973 no
C9 H12 0.980 no
C13 C14 1.384(5) yes
C13 H44 0.950 no
C14 C15 1.405(5) yes
C14 C19 1.535(5) yes
C15 C16 1.382(5) yes
C15 H18 0.950 no
C16 H17 0.950 no
C19 C20 1.530(5) yes
C19 C24 1.560(5) yes
C19 C40 1.548(5) yes
C20 H21 0.980 no
C20 H22 0.974 no
C20 H23 0.969 no
C24 C25 1.545(5) yes
C24 H38 0.990 no
C24 H39 0.981 no
C25 C26 1.531(5) yes
C25 C30 1.548(5) yes
C25 C34 1.529(5) yes
C26 H27 0.980 no
C26 H28 0.972 no
C26 H29 0.985 no
C30 H31 0.980 no
C30 H32 0.977 no
C30 H33 0.985 no
C34 H35 0.980 no
C34 H36 0.983 no
C34 H37 0.996 no
C40 H41 0.980 no
C40 H42 0.994 no
C40 H43 0.961 no
O45 C46 1.313(4) yes
C46 C47 1.427(5) yes
C46 C76 1.413(5) yes
C47 C48 1.408(5) yes
C47 C80 1.486(5) yes
C48 C49 1.382(5) yes
C48 H79 0.950 no
C49 C50 1.536(5) yes
C49 C75 1.401(5) yes
C50 C51 1.556(5) yes
C50 C67 1.546(5) yes
C50 C71 1.533(5) yes
C51 C52 1.549(5) yes
C51 H65 0.990 no
C51 H66 0.985 no
C52 C53 1.530(5) yes
C52 C57 1.533(5) yes
C52 C61 1.546(6) yes
C53 H54 0.980 no
C53 H55 0.973 no
C53 H56 0.973 no
C57 H58 0.980 no
C57 H59 0.965 no
C57 H60 0.980 no
C61 H62 0.980 no
C61 H63 0.981 no
C61 H64 0.986 no
C67 H68 0.980 no
C67 H69 0.988 no
C67 H70 0.963 no
C71 H72 0.980 no
C71 H73 0.996 no
C71 H74 0.990 no
C75 C76 1.375(5) yes
C75 H78 0.950 no
C76 H77 0.950 no
C80 N81 1.280(5) yes
C80 C84 1.501(5) yes
N81 O82 1.406(4) yes
O82 H83 0.840 no
C84 H85 0.980 no
C84 H86 0.971 no
C84 H87 0.985 no
O88 S90 1.483(15) yes
S89 C91 1.763(6) yes
S89 C95 1.773(4) yes
S90 C91 1.813(18) yes
S90 C95 1.676(14) yes
C91 H911 0.989 no
C91 H912 0.974 no
C91 H913 0.973 no
C95 H951 0.982 no
C95 H952 0.968 no
C95 H953 0.984 no
